data_1542751
loop_
_publ_author_name
'Shang, Jia'
'Rambo, Brett M.'
'Hao, Xiang'
'Xiang, Jun-Feng'
'Gong, Han-Yuan'
'Sessler, Jonathan L.'

_publ_section_title
;
 Post-synthetic modification of a macrocyclic receptor via regioselective
 imidazolium ring-opening
;
_journal_issue 7
_journal_name_full 'Chem. Sci.'
_journal_page_first 4148
_journal_paper_doi 10.1039/C5SC04860E
_journal_volume 7
_journal_year 2016
_chemical_formula_sum 'C40 H39 F12 N11 O2 P2'
_chemical_formula_weight 995.76
_chemical_name_systematic
; 
 ? 
;
_space_group_IT_number 14
_symmetry_cell_setting monoclinic
_symmetry_space_group_name_Hall '-P 2yn'
_symmetry_space_group_name_H-M 'P 1 21/n 1'
_atom_sites_solution_hydrogens geom
_atom_sites_solution_primary direct
_atom_sites_solution_secondary difmap
_audit_creation_method SHELXL-97
_audit_update_record
;
2015-10-28 deposited with the CCDC.
2016-03-03 downloaded from the CCDC.
;
_cell_angle_alpha 90.00
_cell_angle_beta 98.58(3)
_cell_angle_gamma 90.00
_cell_formula_units_Z 4
_cell_length_a 11.353(2)
_cell_length_b 20.065(4)
_cell_length_c 19.117(4)
_cell_measurement_reflns_used 7580
_cell_measurement_temperature 153(2)
_cell_measurement_theta_max 25.00
_cell_measurement_theta_min 2.15
_cell_volume 4306.1(15)
_computing_cell_refinement 'CrystalClear (Rigaku Inc., 2008)'
_computing_data_collection 'CrystalClear (Rigaku Inc., 2008)'
_computing_data_reduction 'CrystalClear (Rigaku Inc., 2008)'
_computing_molecular_graphics SHELEX/PC
_computing_publication_material SHELEX/PC
_computing_structure_refinement 'SHELXL-97 (Sheldrick, 1997)'
_computing_structure_solution 'SHELXS-97 (Sheldrick, 1990)'
_diffrn_ambient_temperature 153(2)
_diffrn_detector_area_resol_mean 28.5714
_diffrn_measured_fraction_theta_full 0.999
_diffrn_measured_fraction_theta_max 0.999
_diffrn_measurement_device
;
Saturn724+ (2x2 bin mode)
;
_diffrn_measurement_method dtprofit.ref
_diffrn_radiation_monochromator graphite
_diffrn_radiation_source 'fine-focus sealed tube'
_diffrn_radiation_type MoK\a
_diffrn_radiation_wavelength 0.71073
_diffrn_reflns_av_R_equivalents 0.0466
_diffrn_reflns_av_sigmaI/netI 0.0359
_diffrn_reflns_limit_h_max 13
_diffrn_reflns_limit_h_min -13
_diffrn_reflns_limit_k_max 23
_diffrn_reflns_limit_k_min -23
_diffrn_reflns_limit_l_max 22
_diffrn_reflns_limit_l_min -22
_diffrn_reflns_number 37763
_diffrn_reflns_theta_full 25.00
_diffrn_reflns_theta_max 25.00
_diffrn_reflns_theta_min 2.15
_exptl_absorpt_coefficient_mu 0.205
_exptl_absorpt_correction_T_max 1.0000
_exptl_absorpt_correction_T_min 0.8378
_exptl_absorpt_correction_type multi-scan
_exptl_absorpt_process_details
;
Abscor. T. Higashi (2001).  The Rigaku Corporation, Tokyo, Japan.
;
_exptl_crystal_colour Yellow
_exptl_crystal_density_diffrn 1.536
_exptl_crystal_density_method 'not measured'
_exptl_crystal_description Prism
_exptl_crystal_F_000 2040
_exptl_crystal_size_max 0.49
_exptl_crystal_size_mid 0.07
_exptl_crystal_size_min 0.06
_refine_diff_density_max 0.579
_refine_diff_density_min -0.437
_refine_diff_density_rms 0.070
_refine_ls_extinction_method none
_refine_ls_goodness_of_fit_ref 1.020
_refine_ls_hydrogen_treatment constr
_refine_ls_matrix_type full
_refine_ls_number_parameters 640
_refine_ls_number_reflns 7580
_refine_ls_number_restraints 0
_refine_ls_restrained_S_all 1.020
_refine_ls_R_factor_all 0.0985
_refine_ls_R_factor_gt 0.0804
_refine_ls_shift/su_max 0.000
_refine_ls_shift/su_mean 0.000
_refine_ls_structure_factor_coef Fsqd
_refine_ls_weighting_details 'calc w=1/[\s^2^(Fo^2^)+(0.0500P)^2^+12.5000P] where P=(Fo^2^+2Fc^2^)/3'
_refine_ls_weighting_scheme calc
_refine_ls_wR_factor_gt 0.1687
_refine_ls_wR_factor_ref 0.1791
_reflns_number_gt 6163
_reflns_number_total 7580
_reflns_threshold_expression >2sigma(I)
_cod_data_source_file c5sc04860e2.cif
_cod_data_source_block a
_cod_depositor_comments
;
The following automatic conversions were performed:

'_symmetry_cell_setting' value 'Monoclinic' changed to 'monoclinic'
according to
/usr/data/users/saulius/crontab/automatic-downloads/rss-feeds/RSC/lib/dictionaries/cif_core.dic
dictionary named 'cif_core.dic' version 2.4.2 from 2011-04-26.

'_exptl_absorpt_correction_type' value 'Multi-scan' changed to
'multi-scan' according to
/usr/data/users/saulius/crontab/automatic-downloads/rss-feeds/RSC/lib/dictionaries/cif_core.dic
dictionary named 'cif_core.dic' version 2.4.2 from 2011-04-26.

Automatic conversion script
Id: cif_fix_values 4268 2015-11-12 08:31:59Z antanas 

 Adding full bibliography for 1542748--1542752.cif.
;
_cod_original_cell_volume 4305.8(15)
_cod_original_sg_symbol_H-M P2(1)/n
_cod_database_code 1542751

loop_
_symmetry_equiv_pos_as_xyz
'x, y, z'
'-x+1/2, y+1/2, -z+1/2'
'-x, -y, -z'
'x-1/2, -y-1/2, z-1/2'

loop_
_atom_site_label
_atom_site_type_symbol
_atom_site_fract_x
_atom_site_fract_y
_atom_site_fract_z
_atom_site_U_iso_or_equiv
_atom_site_adp_type
_atom_site_occupancy
_atom_site_symmetry_multiplicity
_atom_site_calc_flag
_atom_site_refinement_flags
_atom_site_disorder_assembly
_atom_site_disorder_group
P1 P -0.01801(10) 0.38984(6) 0.65108(7) 0.0429(3) Uani 1 1 d . . .
P2 P 0.74462(12) 0.59783(7) 0.97405(7) 0.0553(4) Uani 1 1 d . . .
N1 N 0.1672(3) 0.21289(16) 0.51905(17) 0.0349(7) Uani 1 1 d . . .
N2 N 0.3451(3) 0.22485(16) 0.57726(16) 0.0337(7) Uani 1 1 d . . .
N3 N 0.4174(3) 0.30337(16) 0.66210(17) 0.0350(7) Uani 1 1 d . . .
N4 N 0.4788(3) 0.38611(17) 0.74439(17) 0.0380(8) Uani 1 1 d . . .
H4A H 0.5355 0.4091 0.7677 0.046 Uiso 1 1 calc R . .
N5 N 0.3883(3) 0.47786(16) 0.85383(18) 0.0393(8) Uani 1 1 d . . .
N6 N 0.3652(3) 0.73969(17) 0.61717(18) 0.0452(9) Uani 1 1 d . . .
N7 N 0.4897(3) 0.64125(17) 0.53115(17) 0.0399(8) Uani 1 1 d . . .
H7B H 0.5349 0.6617 0.5645 0.048 Uiso 1 1 calc R . .
N8 N 0.4749(3) 0.56104(16) 0.44156(16) 0.0344(7) Uani 1 1 d . . .
N9 N 0.4530(3) 0.48172(16) 0.35269(16) 0.0352(8) Uani 1 1 d . . .
N10 N 0.2886(3) 0.44168(17) 0.29597(17) 0.0386(8) Uani 1 1 d . . .
N11 N 0.7410(6) 0.4385(3) 0.8108(3) 0.1005(19) Uani 1 1 d . . .
O1 O 0.5361(3) 0.40216(17) 0.88838(17) 0.0589(9) Uani 1 1 d . . .
O2 O 0.5402(3) 0.76626(17) 0.57696(18) 0.0649(10) Uani 1 1 d . . .
C1 C 0.2372(4) 0.2519(2) 0.5644(2) 0.0364(9) Uani 1 1 d . . .
H1A H 0.2141 0.2914 0.5838 0.044 Uiso 1 1 calc R . .
C2 C 0.2325(4) 0.1584(2) 0.5032(2) 0.0372(9) Uani 1 1 d . . .
H2A H 0.2052 0.1234 0.4732 0.045 Uiso 1 1 calc R . .
C3 C 0.3430(4) 0.1653(2) 0.5394(2) 0.0399(10) Uani 1 1 d . . .
H3A H 0.4062 0.1359 0.5391 0.048 Uiso 1 1 calc R . .
C4 C 0.4466(3) 0.25695(19) 0.61824(19) 0.0336(9) Uani 1 1 d . . .
C5 C 0.5597(4) 0.2412(2) 0.6077(2) 0.0407(10) Uani 1 1 d . . .
H5A H 0.5744 0.2080 0.5762 0.049 Uiso 1 1 calc R . .
C6 C 0.6517(4) 0.2771(2) 0.6462(2) 0.0426(10) Uani 1 1 d . . .
H6A H 0.7302 0.2684 0.6407 0.051 Uiso 1 1 calc R . .
C7 C 0.6267(4) 0.3253(2) 0.6922(2) 0.0385(9) Uani 1 1 d . . .
H7A H 0.6875 0.3497 0.7184 0.046 Uiso 1 1 calc R . .
C8 C 0.5068(4) 0.33723(19) 0.6990(2) 0.0347(9) Uani 1 1 d . . .
C9 C 0.3622(4) 0.3996(2) 0.7539(2) 0.0393(9) Uani 1 1 d . . .
H9A H 0.3034 0.3773 0.7235 0.047 Uiso 1 1 calc R . .
C10 C 0.3238(4) 0.4396(2) 0.8001(2) 0.0418(10) Uani 1 1 d . . .
H10A H 0.2414 0.4429 0.7965 0.050 Uiso 1 1 calc R . .
C11 C 0.4884(4) 0.4561(2) 0.8946(2) 0.0466(11) Uani 1 1 d . . .
H11A H 0.5239 0.4844 0.9301 0.056 Uiso 1 1 calc R . .
C12 C 0.3277(4) 0.5369(2) 0.8772(2) 0.0428(10) Uani 1 1 d . . .
H12A H 0.3715 0.5524 0.9217 0.051 Uiso 1 1 calc R . .
H12B H 0.2487 0.5241 0.8857 0.051 Uiso 1 1 calc R . .
C13 C 0.3167(4) 0.5935(2) 0.8245(2) 0.0357(9) Uani 1 1 d . . .
C14 C 0.2209(4) 0.5980(2) 0.7707(2) 0.0494(11) Uani 1 1 d . . .
H14A H 0.1615 0.5658 0.7671 0.059 Uiso 1 1 calc R . .
C15 C 0.2119(4) 0.6497(2) 0.7220(2) 0.0502(11) Uani 1 1 d . . .
H15A H 0.1472 0.6514 0.6859 0.060 Uiso 1 1 calc R . .
C16 C 0.2975(4) 0.6982(2) 0.7266(2) 0.0383(9) Uani 1 1 d . . .
C17 C 0.3934(4) 0.6945(2) 0.7813(2) 0.0407(10) Uani 1 1 d . . .
H17A H 0.4519 0.7273 0.7855 0.049 Uiso 1 1 calc R . .
C18 C 0.4025(4) 0.6426(2) 0.8294(2) 0.0383(9) Uani 1 1 d . . .
H18A H 0.4672 0.6408 0.8654 0.046 Uiso 1 1 calc R . .
C19 C 0.2912(4) 0.7536(2) 0.6729(2) 0.0482(11) Uani 1 1 d . . .
H19A H 0.2091 0.7597 0.6512 0.058 Uiso 1 1 calc R . .
H19B H 0.3179 0.7948 0.6968 0.058 Uiso 1 1 calc R . .
C20 C 0.4694(5) 0.7717(2) 0.6198(3) 0.0569(13) Uani 1 1 d . . .
H20A H 0.4904 0.8009 0.6574 0.068 Uiso 1 1 calc R . .
C21 C 0.3142(4) 0.6959(2) 0.5622(2) 0.0446(10) Uani 1 1 d . . .
H21A H 0.2316 0.6972 0.5514 0.053 Uiso 1 1 calc R . .
C22 C 0.3686(4) 0.6533(2) 0.5241(2) 0.0414(10) Uani 1 1 d . . .
H22A H 0.3203 0.6293 0.4893 0.050 Uiso 1 1 calc R . .
C23 C 0.5428(4) 0.5992(2) 0.4889(2) 0.0366(9) Uani 1 1 d . . .
C24 C 0.6680(4) 0.5968(2) 0.4979(2) 0.0437(10) Uani 1 1 d . . .
H24A H 0.7133 0.6238 0.5310 0.052 Uiso 1 1 calc R . .
C25 C 0.7215(4) 0.5540(2) 0.4571(2) 0.0493(11) Uani 1 1 d . . .
H25A H 0.8042 0.5514 0.4626 0.059 Uiso 1 1 calc R . .
C26 C 0.6528(4) 0.5139(2) 0.4069(2) 0.0451(10) Uani 1 1 d . . .
H26A H 0.6871 0.4844 0.3783 0.054 Uiso 1 1 calc R . .
C27 C 0.5317(4) 0.5207(2) 0.4024(2) 0.0363(9) Uani 1 1 d . . .
C28 C 0.3344(4) 0.48328(19) 0.3467(2) 0.0362(9) Uani 1 1 d . . .
H28A H 0.2909 0.5094 0.3739 0.043 Uiso 1 1 calc R . .
C29 C 0.4834(4) 0.4371(2) 0.3034(2) 0.0504(12) Uani 1 1 d . . .
H29A H 0.5601 0.4261 0.2958 0.060 Uiso 1 1 calc R . .
C30 C 0.3814(4) 0.4127(2) 0.2686(2) 0.0497(11) Uani 1 1 d . . .
H30A H 0.3745 0.3814 0.2323 0.060 Uiso 1 1 calc R . .
C31 C 0.1601(4) 0.4264(2) 0.2761(2) 0.0412(10) Uani 1 1 d . . .
H31A H 0.1460 0.4090 0.2283 0.049 Uiso 1 1 calc R . .
H31B H 0.1141 0.4671 0.2772 0.049 Uiso 1 1 calc R . .
C32 C 0.1194(3) 0.3762(2) 0.3261(2) 0.0360(9) Uani 1 1 d . . .
C33 C 0.0663(3) 0.3959(2) 0.3835(2) 0.0384(9) Uani 1 1 d . . .
H33A H 0.0487 0.4406 0.3892 0.046 Uiso 1 1 calc R . .
C34 C 0.0390(3) 0.3493(2) 0.4326(2) 0.0373(9) Uani 1 1 d . . .
H34A H 0.0037 0.3633 0.4710 0.045 Uiso 1 1 calc R . .
C35 C 0.0640(3) 0.2823(2) 0.4250(2) 0.0364(9) Uani 1 1 d . . .
C36 C 0.1124(4) 0.2627(2) 0.3660(2) 0.0505(11) Uani 1 1 d . . .
H36A H 0.1262 0.2177 0.3588 0.061 Uiso 1 1 calc R . .
C37 C 0.1407(4) 0.3087(2) 0.3176(2) 0.0496(11) Uani 1 1 d . . .
H37A H 0.1744 0.2944 0.2788 0.060 Uiso 1 1 calc R . .
C38 C 0.0483(3) 0.2326(2) 0.4824(2) 0.0384(9) Uani 1 1 d . . .
H38A H 0.0022 0.2524 0.5159 0.046 Uiso 1 1 calc R . .
H38B H 0.0058 0.1937 0.4618 0.046 Uiso 1 1 calc R . .
C39 C 0.9494(6) 0.4537(4) 0.8853(4) 0.112(3) Uani 1 1 d . . .
H39A H 0.9793 0.4131 0.9079 0.168 Uiso 1 1 calc R . .
H39B H 0.9430 0.4870 0.9206 0.168 Uiso 1 1 calc R . .
H39C H 1.0029 0.4689 0.8543 0.168 Uiso 1 1 calc R . .
C40 C 0.8354(6) 0.4420(3) 0.8456(3) 0.0739(16) Uani 1 1 d . . .
F1 F -0.0724(3) 0.33097(17) 0.6013(2) 0.0955(12) Uani 1 1 d . A .
F2 F 0.0370(3) 0.44961(18) 0.6972(2) 0.1089(15) Uani 1 1 d . A .
F3 F -0.1469(4) 0.4213(3) 0.6475(3) 0.0620(13) Uani 0.75 1 d P A 1
F3A F -0.080(2) 0.4250(10) 0.5852(8) 0.104(7) Uani 0.25 1 d P A 2
F4 F 0.0018(5) 0.4355(3) 0.5856(3) 0.0849(19) Uani 0.75 1 d P A 1
F4A F 0.096(3) 0.3742(13) 0.6191(16) 0.100(9) Uani 0.25 1 d P A 2
F5 F 0.1086(7) 0.3562(4) 0.6525(5) 0.088(3) Uani 0.75 1 d P A 1
F5A F 0.0445(14) 0.3591(7) 0.7234(7) 0.072(4) Uani 0.25 1 d P A 2
F6 F -0.0461(5) 0.3430(2) 0.7124(3) 0.0829(14) Uani 0.75 1 d P A 1
F6A F -0.1230(15) 0.4103(10) 0.6917(10) 0.088(5) Uani 0.25 1 d P A 2
F7 F 0.7173(3) 0.5899(2) 0.89167(16) 0.0901(11) Uani 1 1 d . . .
F8 F 0.7732(4) 0.6049(2) 1.05801(18) 0.1012(13) Uani 1 1 d . . .
F9 F 0.7330(3) 0.67587(16) 0.9667(2) 0.0955(12) Uani 1 1 d . . .
F10 F 0.8837(3) 0.60157(18) 0.9692(2) 0.0919(12) Uani 1 1 d . . .
F11 F 0.7569(3) 0.51937(15) 0.98350(18) 0.0789(9) Uani 1 1 d . . .
F12 F 0.6063(3) 0.59321(16) 0.97934(17) 0.0733(9) Uani 1 1 d . . .

loop_
_atom_site_aniso_label
_atom_site_aniso_U_11
_atom_site_aniso_U_22
_atom_site_aniso_U_33
_atom_site_aniso_U_23
_atom_site_aniso_U_13
_atom_site_aniso_U_12
P1 0.0364(6) 0.0387(6) 0.0541(7) 0.0002(5) 0.0081(5) 0.0079(5)
P2 0.0559(8) 0.0545(8) 0.0544(8) 0.0052(6) 0.0046(6) -0.0135(6)
N1 0.0382(18) 0.0314(18) 0.0351(17) 0.0010(14) 0.0058(14) -0.0022(15)
N2 0.0367(18) 0.0346(18) 0.0296(17) -0.0023(14) 0.0046(14) -0.0005(15)
N3 0.0367(18) 0.0335(18) 0.0341(17) 0.0027(15) 0.0035(14) -0.0016(15)
N4 0.0353(18) 0.0374(19) 0.0399(19) -0.0032(15) 0.0009(15) -0.0069(15)
N5 0.047(2) 0.0292(18) 0.0409(19) 0.0011(15) 0.0039(16) 0.0007(15)
N6 0.065(2) 0.0335(19) 0.0375(19) 0.0060(16) 0.0077(17) -0.0012(18)
N7 0.044(2) 0.041(2) 0.0325(18) -0.0002(16) -0.0007(15) -0.0065(16)
N8 0.0395(18) 0.0333(18) 0.0307(17) 0.0060(14) 0.0061(14) -0.0047(15)
N9 0.0385(19) 0.0363(19) 0.0315(17) 0.0050(14) 0.0079(14) 0.0000(15)
N10 0.048(2) 0.0362(19) 0.0308(17) 0.0012(15) 0.0039(15) -0.0005(16)
N11 0.106(5) 0.109(5) 0.088(4) -0.024(4) 0.020(4) -0.032(4)
O1 0.068(2) 0.056(2) 0.0489(19) -0.0039(16) -0.0049(16) 0.0212(18)
O2 0.087(3) 0.055(2) 0.057(2) -0.0069(17) 0.026(2) -0.0296(19)
C1 0.043(2) 0.034(2) 0.032(2) -0.0003(17) 0.0067(18) -0.0018(18)
C2 0.046(2) 0.031(2) 0.035(2) -0.0028(17) 0.0065(18) -0.0048(18)
C3 0.046(2) 0.037(2) 0.037(2) -0.0030(18) 0.0088(19) 0.0037(19)
C4 0.039(2) 0.033(2) 0.0289(19) 0.0040(17) 0.0039(16) 0.0015(17)
C5 0.043(2) 0.044(2) 0.035(2) -0.0010(19) 0.0047(18) 0.003(2)
C6 0.038(2) 0.051(3) 0.040(2) 0.004(2) 0.0104(19) 0.005(2)
C7 0.036(2) 0.043(2) 0.035(2) 0.0068(19) 0.0005(17) -0.0049(18)
C8 0.042(2) 0.031(2) 0.031(2) 0.0053(17) 0.0073(17) 0.0009(18)
C9 0.038(2) 0.038(2) 0.042(2) -0.0012(19) 0.0045(18) -0.0033(18)
C10 0.041(2) 0.039(2) 0.044(2) 0.002(2) 0.0032(19) 0.0011(19)
C11 0.054(3) 0.040(3) 0.044(2) -0.005(2) 0.002(2) 0.004(2)
C12 0.054(3) 0.037(2) 0.040(2) 0.0034(19) 0.014(2) 0.005(2)
C13 0.042(2) 0.036(2) 0.032(2) 0.0015(17) 0.0112(17) 0.0060(18)
C14 0.044(3) 0.046(3) 0.058(3) 0.008(2) 0.007(2) -0.009(2)
C15 0.040(2) 0.055(3) 0.053(3) 0.009(2) -0.004(2) 0.004(2)
C16 0.046(2) 0.034(2) 0.035(2) 0.0015(18) 0.0104(18) 0.0059(19)
C17 0.052(3) 0.031(2) 0.039(2) -0.0037(18) 0.0064(19) -0.0017(19)
C18 0.043(2) 0.036(2) 0.035(2) -0.0028(18) 0.0034(18) 0.0033(19)
C19 0.069(3) 0.034(2) 0.042(2) 0.0028(19) 0.010(2) 0.011(2)
C20 0.087(4) 0.039(3) 0.045(3) 0.002(2) 0.011(3) -0.017(3)
C21 0.054(3) 0.040(2) 0.038(2) 0.0022(19) 0.001(2) -0.001(2)
C22 0.051(3) 0.037(2) 0.035(2) 0.0033(18) 0.0032(19) -0.003(2)
C23 0.043(2) 0.036(2) 0.030(2) 0.0099(17) 0.0042(17) -0.0054(18)
C24 0.042(2) 0.047(3) 0.040(2) 0.006(2) 0.0008(19) -0.011(2)
C25 0.037(2) 0.061(3) 0.050(3) 0.009(2) 0.005(2) -0.007(2)
C26 0.041(2) 0.051(3) 0.045(2) 0.006(2) 0.0096(19) -0.002(2)
C27 0.041(2) 0.038(2) 0.030(2) 0.0081(18) 0.0063(17) -0.0057(18)
C28 0.044(2) 0.031(2) 0.034(2) 0.0012(17) 0.0069(18) 0.0014(18)
C29 0.046(3) 0.068(3) 0.039(2) -0.010(2) 0.012(2) 0.003(2)
C30 0.051(3) 0.058(3) 0.041(2) -0.011(2) 0.011(2) 0.004(2)
C31 0.046(2) 0.042(2) 0.034(2) -0.0004(19) -0.0006(18) 0.000(2)
C32 0.037(2) 0.034(2) 0.033(2) -0.0025(17) -0.0061(17) -0.0019(17)
C33 0.038(2) 0.032(2) 0.044(2) -0.0017(18) 0.0007(18) 0.0041(18)
C34 0.034(2) 0.038(2) 0.039(2) -0.0020(18) 0.0017(17) 0.0046(18)
C35 0.033(2) 0.039(2) 0.034(2) -0.0035(18) -0.0032(17) -0.0066(17)
C36 0.074(3) 0.031(2) 0.048(3) -0.004(2) 0.011(2) 0.000(2)
C37 0.075(3) 0.039(2) 0.037(2) -0.008(2) 0.016(2) 0.001(2)
C38 0.033(2) 0.038(2) 0.043(2) -0.0010(19) 0.0017(18) -0.0043(17)
C39 0.086(5) 0.168(8) 0.075(4) -0.006(5) -0.014(4) 0.056(5)
C40 0.081(4) 0.076(4) 0.068(4) -0.011(3) 0.021(3) -0.018(3)
F1 0.072(2) 0.072(2) 0.142(3) -0.045(2) 0.012(2) -0.0071(18)
F2 0.069(2) 0.081(2) 0.163(4) -0.065(3) -0.028(2) 0.0161(18)
F3 0.039(2) 0.061(3) 0.086(4) 0.000(3) 0.008(3) 0.0199(19)
F3A 0.147(17) 0.096(13) 0.051(9) 0.000(8) -0.041(12) 0.031(14)
F4 0.108(4) 0.059(3) 0.101(4) 0.019(3) 0.061(4) 0.006(3)
F4A 0.099(18) 0.065(14) 0.15(2) 0.008(12) 0.080(17) 0.026(11)
F5 0.036(2) 0.064(5) 0.163(9) -0.020(4) 0.009(4) 0.019(3)
F5A 0.085(10) 0.069(9) 0.057(8) 0.027(6) -0.006(8) 0.008(8)
F6 0.111(4) 0.071(3) 0.074(3) 0.028(3) 0.036(3) 0.030(3)
F6A 0.053(10) 0.100(14) 0.114(14) -0.031(13) 0.026(10) 0.003(9)
F7 0.100(3) 0.125(3) 0.0433(17) 0.0052(18) 0.0055(17) 0.016(2)
F8 0.120(3) 0.122(3) 0.058(2) -0.008(2) 0.001(2) -0.041(3)
F9 0.104(3) 0.054(2) 0.139(3) 0.003(2) 0.052(2) -0.0110(18)
F10 0.0569(19) 0.087(2) 0.128(3) 0.035(2) 0.0051(19) -0.0170(17)
F11 0.094(2) 0.0558(19) 0.088(2) 0.0184(17) 0.0194(19) -0.0083(17)
F12 0.0631(18) 0.071(2) 0.088(2) -0.0086(17) 0.0172(16) -0.0158(16)

loop_
_atom_type_symbol
_atom_type_description
_atom_type_scat_dispersion_real
_atom_type_scat_dispersion_imag
_atom_type_scat_source
C C 0.0033 0.0016 'International Tables Vol C Tables 4.2.6.8 and 6.1.1.4'
H H 0.0000 0.0000 'International Tables Vol C Tables 4.2.6.8 and 6.1.1.4'
N N 0.0061 0.0033 'International Tables Vol C Tables 4.2.6.8 and 6.1.1.4'
O O 0.0106 0.0060 'International Tables Vol C Tables 4.2.6.8 and 6.1.1.4'
F F 0.0171 0.0103 'International Tables Vol C Tables 4.2.6.8 and 6.1.1.4'
P P 0.1023 0.0942 'International Tables Vol C Tables 4.2.6.8 and 6.1.1.4'

loop_
_geom_angle_atom_site_label_1
_geom_angle_atom_site_label_2
_geom_angle_atom_site_label_3
_geom_angle
F3A P1 F4A 94.6(13)
F3A P1 F2 102.1(8)
F4A P1 F2 95.3(13)
F3A P1 F6A 89.7(11)
F4A P1 F6A 172.5(15)
F2 P1 F6A 77.8(7)
F3A P1 F6 140.6(10)
F4A P1 F6 116.7(8)
F2 P1 F6 98.4(3)
F6A P1 F6 62.3(8)
F3A P1 F5A 174.9(9)
F4A P1 F5A 88.5(11)
F2 P1 F5A 73.5(6)
F6A P1 F5A 86.8(9)
F6 P1 F5A 39.6(5)
F3A P1 F1 75.9(7)
F4A P1 F1 83.4(13)
F2 P1 F1 177.4(3)
F6A P1 F1 103.7(7)
F6 P1 F1 84.1(3)
F5A P1 F1 108.6(6)
F3A P1 F5 121.3(9)
F4A P1 F5 26.9(9)
F2 P1 F5 91.8(4)
F6A P1 F5 148.9(8)
F6 P1 F5 91.0(3)
F5A P1 F5 62.1(7)
F1 P1 F5 87.9(4)
F3A P1 F3 57.8(9)
F4A P1 F3 152.4(10)
F2 P1 F3 90.4(2)
F6A P1 F3 32.2(7)
F6 P1 F3 88.9(3)
F5A P1 F3 118.9(6)
F1 P1 F3 89.8(2)
F5 P1 F3 177.7(4)
F3A P1 F4 35.6(8)
F4A P1 F4 65.3(8)
F2 P1 F4 84.9(3)
F6A P1 F4 116.3(8)
F6 P1 F4 175.9(3)
F5A P1 F4 144.4(6)
F1 P1 F4 92.6(3)
F5 P1 F4 91.4(4)
F3 P1 F4 88.5(3)
F7 P2 F9 90.5(2)
F7 P2 F11 90.9(2)
F9 P2 F11 178.6(2)
F7 P2 F12 90.5(2)
F9 P2 F12 89.61(19)
F11 P2 F12 90.31(18)
F7 P2 F8 179.3(3)
F9 P2 F8 90.2(2)
F11 P2 F8 88.5(2)
F12 P2 F8 89.8(2)
F7 P2 F10 89.8(2)
F9 P2 F10 91.06(19)
F11 P2 F10 89.01(19)
F12 P2 F10 179.3(2)
F8 P2 F10 90.0(2)
C1 N1 C2 108.6(3)
C1 N1 C38 124.3(3)
C2 N1 C38 126.2(3)
C1 N2 C3 108.0(3)
C1 N2 C4 123.9(3)
C3 N2 C4 127.8(3)
C4 N3 C8 116.7(3)
C8 N4 C9 122.3(3)
C8 N4 H4A 118.9
C9 N4 H4A 118.9
C11 N5 C10 123.3(4)
C11 N5 C12 118.4(4)
C10 N5 C12 116.6(3)
C20 N6 C21 125.6(4)
C20 N6 C19 118.4(4)
C21 N6 C19 115.9(4)
C23 N7 C22 124.7(4)
C23 N7 H7B 117.7
C22 N7 H7B 117.7
C27 N8 C23 116.7(3)
C28 N9 C29 108.0(3)
C28 N9 C27 124.3(3)
C29 N9 C27 127.7(3)
C28 N10 C30 107.8(4)
C28 N10 C31 125.5(4)
C30 N10 C31 126.6(4)
N2 C1 N1 108.9(4)
N2 C1 H1A 125.6
N1 C1 H1A 125.6
C3 C2 N1 107.2(4)
C3 C2 H2A 126.4
N1 C2 H2A 126.4
C2 C3 N2 107.3(4)
C2 C3 H3A 126.4
N2 C3 H3A 126.4
N3 C4 C5 125.8(4)
N3 C4 N2 113.6(3)
C5 C4 N2 120.5(3)
C4 C5 C6 116.8(4)
C4 C5 H5A 121.6
C6 C5 H5A 121.6
C7 C6 C5 119.9(4)
C7 C6 H6A 120.1
C5 C6 H6A 120.1
C6 C7 C8 118.5(4)
C6 C7 H7A 120.8
C8 C7 H7A 120.8
N3 C8 N4 117.8(3)
N3 C8 C7 122.4(4)
N4 C8 C7 119.8(4)
C10 C9 N4 128.6(4)
C10 C9 H9A 115.7
N4 C9 H9A 115.7
C9 C10 N5 129.7(4)
C9 C10 H10A 115.1
N5 C10 H10A 115.1
O1 C11 N5 125.2(4)
O1 C11 H11A 117.4
N5 C11 H11A 117.4
N5 C12 C13 113.4(3)
N5 C12 H12A 108.9
C13 C12 H12A 108.9
N5 C12 H12B 108.9
C13 C12 H12B 108.9
H12A C12 H12B 107.7
C18 C13 C14 118.3(4)
C18 C13 C12 120.3(4)
C14 C13 C12 121.5(4)
C13 C14 C15 121.2(4)
C13 C14 H14A 119.4
C15 C14 H14A 119.4
C16 C15 C14 120.5(4)
C16 C15 H15A 119.7
C14 C15 H15A 119.7
C15 C16 C17 118.5(4)
C15 C16 C19 121.3(4)
C17 C16 C19 120.1(4)
C18 C17 C16 120.8(4)
C18 C17 H17A 119.6
C16 C17 H17A 119.6
C13 C18 C17 120.7(4)
C13 C18 H18A 119.6
C17 C18 H18A 119.6
N6 C19 C16 112.1(3)
N6 C19 H19A 109.2
C16 C19 H19A 109.2
N6 C19 H19B 109.2
C16 C19 H19B 109.2
H19A C19 H19B 107.9
O2 C20 N6 126.2(5)
O2 C20 H20A 116.9
N6 C20 H20A 116.9
C22 C21 N6 128.9(4)
C22 C21 H21A 115.5
N6 C21 H21A 115.5
C21 C22 N7 126.4(4)
C21 C22 H22A 116.8
N7 C22 H22A 116.8
N8 C23 N7 119.5(4)
N8 C23 C24 122.1(4)
N7 C23 C24 118.4(4)
C25 C24 C23 118.8(4)
C25 C24 H24A 120.6
C23 C24 H24A 120.6
C24 C25 C26 120.3(4)
C24 C25 H25A 119.9
C26 C25 H25A 119.9
C27 C26 C25 116.0(4)
C27 C26 H26A 122.0
C25 C26 H26A 122.0
N8 C27 C26 126.1(4)
N8 C27 N9 113.4(3)
C26 C27 N9 120.5(4)
N10 C28 N9 109.2(4)
N10 C28 H28A 125.4
N9 C28 H28A 125.4
C30 C29 N9 106.9(4)
C30 C29 H29A 126.6
N9 C29 H29A 126.6
C29 C30 N10 108.1(4)
C29 C30 H30A 125.9
N10 C30 H30A 125.9
N10 C31 C32 111.0(3)
N10 C31 H31A 109.4
C32 C31 H31A 109.4
N10 C31 H31B 109.4
C32 C31 H31B 109.4
H31A C31 H31B 108.0
C33 C32 C37 118.3(4)
C33 C32 C31 121.4(4)
C37 C32 C31 120.2(4)
C32 C33 C34 120.7(4)
C32 C33 H33A 119.7
C34 C33 H33A 119.7
C35 C34 C33 120.7(4)
C35 C34 H34A 119.6
C33 C34 H34A 119.6
C36 C35 C34 118.2(4)
C36 C35 C38 120.6(4)
C34 C35 C38 121.0(4)
C37 C36 C35 121.2(4)
C37 C36 H36A 119.4
C35 C36 H36A 119.4
C36 C37 C32 120.8(4)
C36 C37 H37A 119.6
C32 C37 H37A 119.6
N1 C38 C35 108.8(3)
N1 C38 H38A 109.9
C35 C38 H38A 109.9
N1 C38 H38B 109.9
C35 C38 H38B 109.9
H38A C38 H38B 108.3
C40 C39 H39A 109.5
C40 C39 H39B 109.5
H39A C39 H39B 109.5
C40 C39 H39C 109.5
H39A C39 H39C 109.5
H39B C39 H39C 109.5
N11 C40 C39 173.7(8)

loop_
_geom_bond_atom_site_label_1
_geom_bond_atom_site_label_2
_geom_bond_distance
P1 F3A 1.522(15)
P1 F4A 1.54(3)
P1 F2 1.563(3)
P1 F6A 1.571(17)
P1 F6 1.571(4)
P1 F5A 1.583(12)
P1 F1 1.583(3)
P1 F5 1.584(8)
P1 F3 1.585(5)
P1 F4 1.595(5)
P2 F7 1.567(3)
P2 F9 1.576(4)
P2 F11 1.588(3)
P2 F12 1.591(3)
P2 F8 1.596(4)
P2 F10 1.597(3)
N1 C1 1.337(5)
N1 C2 1.380(5)
N1 C38 1.479(5)
N2 C1 1.329(5)
N2 C3 1.396(5)
N2 C4 1.445(5)
N3 C4 1.328(5)
N3 C8 1.333(5)
N4 C8 1.378(5)
N4 C9 1.390(5)
N4 H4A 0.8600
N5 C11 1.351(5)
N5 C10 1.399(5)
N5 C12 1.472(5)
N6 C20 1.342(6)
N6 C21 1.425(5)
N6 C19 1.479(5)
N7 C23 1.369(5)
N7 C22 1.382(5)
N7 H7B 0.8600
N8 C27 1.332(5)
N8 C23 1.338(5)
N9 C28 1.334(5)
N9 C29 1.380(5)
N9 C27 1.435(5)
N10 C28 1.326(5)
N10 C30 1.373(5)
N10 C31 1.484(5)
N11 C40 1.175(8)
O1 C11 1.224(5)
O2 C20 1.234(6)
C1 H1A 0.9300
C2 C3 1.346(6)
C2 H2A 0.9300
C3 H3A 0.9300
C4 C5 1.366(6)
C5 C6 1.386(6)
C5 H5A 0.9300
C6 C7 1.365(6)
C6 H6A 0.9300
C7 C8 1.407(6)
C7 H7A 0.9300
C9 C10 1.315(6)
C9 H9A 0.9300
C10 H10A 0.9300
C11 H11A 0.9300
C12 C13 1.512(5)
C12 H12A 0.9700
C12 H12B 0.9700
C13 C18 1.379(6)
C13 C14 1.383(6)
C14 C15 1.388(6)
C14 H14A 0.9300
C15 C16 1.368(6)
C15 H15A 0.9300
C16 C17 1.395(6)
C16 C19 1.508(6)
C17 C18 1.382(6)
C17 H17A 0.9300
C18 H18A 0.9300
C19 H19A 0.9700
C19 H19B 0.9700
C20 H20A 0.9300
C21 C22 1.333(6)
C21 H21A 0.9300
C22 H22A 0.9300
C23 C24 1.407(6)
C24 C25 1.362(6)
C24 H24A 0.9300
C25 C26 1.396(6)
C25 H25A 0.9300
C26 C27 1.372(6)
C26 H26A 0.9300
C28 H28A 0.9300
C29 C30 1.340(6)
C29 H29A 0.9300
C30 H30A 0.9300
C31 C32 1.508(6)
C31 H31A 0.9700
C31 H31B 0.9700
C32 C33 1.386(6)
C32 C37 1.389(6)
C33 C34 1.393(6)
C33 H33A 0.9300
C34 C35 1.386(6)
C34 H34A 0.9300
C35 C36 1.385(6)
C35 C38 1.513(5)
C36 C37 1.377(6)
C36 H36A 0.9300
C37 H37A 0.9300
C38 H38A 0.9700
C38 H38B 0.9700
C39 C40 1.419(9)
C39 H39A 0.9600
C39 H39B 0.9600
C39 H39C 0.9600

loop_
_geom_torsion_atom_site_label_1
_geom_torsion_atom_site_label_2
_geom_torsion_atom_site_label_3
_geom_torsion_atom_site_label_4
_geom_torsion
C3 N2 C1 N1 -1.1(4)
C4 N2 C1 N1 173.4(3)
C2 N1 C1 N2 1.0(4)
C38 N1 C1 N2 -168.3(3)
C1 N1 C2 C3 -0.4(4)
C38 N1 C2 C3 168.6(4)
N1 C2 C3 N2 -0.3(4)
C1 N2 C3 C2 0.9(4)
C4 N2 C3 C2 -173.4(3)
C8 N3 C4 C5 -0.2(6)
C8 N3 C4 N2 -176.8(3)
C1 N2 C4 N3 22.5(5)
C3 N2 C4 N3 -164.1(4)
C1 N2 C4 C5 -154.4(4)
C3 N2 C4 C5 19.1(6)
N3 C4 C5 C6 -0.1(6)
N2 C4 C5 C6 176.3(4)
C4 C5 C6 C7 0.3(6)
C5 C6 C7 C8 -0.1(6)
C4 N3 C8 N4 179.4(3)
C4 N3 C8 C7 0.3(5)
C9 N4 C8 N3 1.6(5)
C9 N4 C8 C7 -179.3(4)
C6 C7 C8 N3 -0.2(6)
C6 C7 C8 N4 -179.3(4)
C8 N4 C9 C10 172.5(4)
N4 C9 C10 N5 -2.3(8)
C11 N5 C10 C9 -39.6(7)
C12 N5 C10 C9 155.4(4)
C10 N5 C11 O1 2.2(7)
C12 N5 C11 O1 166.9(4)
C11 N5 C12 C13 121.1(4)
C10 N5 C12 C13 -73.2(5)
N5 C12 C13 C18 -92.7(5)
N5 C12 C13 C14 87.8(5)
C18 C13 C14 C15 1.2(7)
C12 C13 C14 C15 -179.3(4)
C13 C14 C15 C16 -0.8(7)
C14 C15 C16 C17 -0.1(7)
C14 C15 C16 C19 178.1(4)
C15 C16 C17 C18 0.7(6)
C19 C16 C17 C18 -177.6(4)
C14 C13 C18 C17 -0.7(6)
C12 C13 C18 C17 179.8(4)
C16 C17 C18 C13 -0.3(6)
C20 N6 C19 C16 -104.0(5)
C21 N6 C19 C16 80.0(5)
C15 C16 C19 N6 -97.1(5)
C17 C16 C19 N6 81.2(5)
C21 N6 C20 O2 -3.5(8)
C19 N6 C20 O2 -179.0(5)
C20 N6 C21 C22 35.3(7)
C19 N6 C21 C22 -149.0(4)
N6 C21 C22 N7 1.5(7)
C23 N7 C22 C21 -177.0(4)
C27 N8 C23 N7 -179.5(3)
C27 N8 C23 C24 -0.7(5)
C22 N7 C23 N8 -7.2(6)
C22 N7 C23 C24 173.9(4)
N8 C23 C24 C25 -0.2(6)
N7 C23 C24 C25 178.6(4)
C23 C24 C25 C26 0.6(6)
C24 C25 C26 C27 -0.2(6)
C23 N8 C27 C26 1.2(6)
C23 N8 C27 N9 -179.7(3)
C25 C26 C27 N8 -0.8(6)
C25 C26 C27 N9 -179.8(4)
C28 N9 C27 N8 -1.9(5)
C29 N9 C27 N8 177.9(4)
C28 N9 C27 C26 177.2(4)
C29 N9 C27 C26 -3.0(6)
C30 N10 C28 N9 0.0(5)
C31 N10 C28 N9 176.3(3)
C29 N9 C28 N10 0.0(5)
C27 N9 C28 N10 179.8(3)
C28 N9 C29 C30 0.0(5)
C27 N9 C29 C30 -179.8(4)
N9 C29 C30 N10 0.0(5)
C28 N10 C30 C29 0.0(5)
C31 N10 C30 C29 -176.3(4)
C28 N10 C31 C32 -80.4(5)
C30 N10 C31 C32 95.3(5)
N10 C31 C32 C33 95.7(4)
N10 C31 C32 C37 -80.6(5)
C37 C32 C33 C34 2.2(6)
C31 C32 C33 C34 -174.2(4)
C32 C33 C34 C35 -0.2(6)
C33 C34 C35 C36 -2.4(6)
C33 C34 C35 C38 172.7(4)
C34 C35 C36 C37 3.1(7)
C38 C35 C36 C37 -172.0(4)
C35 C36 C37 C32 -1.1(7)
C33 C32 C37 C36 -1.6(7)
C31 C32 C37 C36 174.9(4)
C1 N1 C38 C35 73.7(5)
C2 N1 C38 C35 -93.7(4)
C36 C35 C38 N1 68.5(5)
C34 C35 C38 N1 -106.5(4)
